data_1560834
loop_
_publ_author_name
'Cramer, Alisha J.'
'Cole, Jacqueline M.'

_publ_section_title
;
 Host-guest prospects of neodymium and gadolinium ultraphosphate
 frameworks for nuclear waste storage: Multi-temperature topological
 analysis of nanoporous cages in RP5O14
;
_journal_name_full 'Journal of Solid State Chemistry'
_journal_page_first 250
_journal_page_last 257
_journal_paper_doi 10.1016/j.jssc.2018.07.020
_journal_volume 266
_journal_year 2018
_chemical_formula_sum 'Gd O14 P5'
_chemical_formula_weight 536.10
_space_group_IT_number 14
_space_group_name_Hall '-P 2ybc'
_space_group_name_H-M_alt 'P 1 21/c 1'
_symmetry_cell_setting monoclinic
_symmetry_space_group_name_H-M 'P 1 21/c 1'
_atom_sites_solution_hydrogens none
_atom_sites_solution_primary direct
_atom_sites_solution_secondary difmap
_audit_creation_method SHELXL-97
_cell_angle_alpha 90.00
_cell_angle_beta 90.550(7)
_cell_angle_gamma 90.00
_cell_formula_units_Z 4
_cell_length_a 8.720(4)
_cell_length_b 8.890(4)
_cell_length_c 12.907(6)
_cell_measurement_reflns_used 512
_cell_measurement_temperature 260(2)
_cell_measurement_theta_max 28.28
_cell_measurement_theta_min 2.0
_cell_volume 1000.5(8)
_computing_cell_refinement
;
Rigaku CrystalClear-SM Expert 2.0
;
_computing_data_collection 'Rigaku CrystalClear-SM Expert 2.0'
_computing_data_reduction
;
Rigaku CrystalClear-SM Expert 2.0
;
_computing_molecular_graphics
;
SHELXTL-PLUS (Sheldrick, 1995)
;
_computing_publication_material 'SHELXL-97 (Sheldrick, 1997)'
_computing_structure_refinement 'SHELXL-97 (Sheldrick, 1997)'
_computing_structure_solution 'SHELXS-97 (Sheldrick, 1990)'
_diffrn_ambient_temperature 260(2)
_diffrn_measured_fraction_theta_full 0.831
_diffrn_measured_fraction_theta_max 0.831
_diffrn_measurement_device_type 'Rigaku Saturn 724+ CCD'
_diffrn_measurement_method '\w scans'
_diffrn_radiation_monochromator graphite
_diffrn_radiation_source 'fine-focus sealed tube'
_diffrn_radiation_type MoK\a
_diffrn_radiation_wavelength 0.71073
_diffrn_reflns_av_R_equivalents 0.0521
_diffrn_reflns_av_sigmaI/netI 0.0374
_diffrn_reflns_limit_h_max 11
_diffrn_reflns_limit_h_min -12
_diffrn_reflns_limit_k_max 12
_diffrn_reflns_limit_k_min -11
_diffrn_reflns_limit_l_max 15
_diffrn_reflns_limit_l_min -17
_diffrn_reflns_number 4288
_diffrn_reflns_theta_full 30.85
_diffrn_reflns_theta_max 30.85
_diffrn_reflns_theta_min 1.58
_diffrn_standards_decay_% 0
_diffrn_standards_interval_count 0
_diffrn_standards_interval_time 0
_diffrn_standards_number 0
_exptl_absorpt_coefficient_mu 7.518
_exptl_absorpt_correction_T_max 0.105
_exptl_absorpt_correction_T_min 0.069
_exptl_absorpt_correction_type empirical
_exptl_absorpt_process_details
;
T. Higashi, ABSCOR, empirical absorption correction
;
_exptl_crystal_colour colourless
_exptl_crystal_density_diffrn 3.559
_exptl_crystal_density_method 'not measured'
_exptl_crystal_description block
_exptl_crystal_F_000 1004
_exptl_crystal_size_max 0.4
_exptl_crystal_size_mid 0.4
_exptl_crystal_size_min 0.3
_refine_diff_density_max 1.403
_refine_diff_density_min -1.457
_refine_diff_density_rms 0.311
_refine_ls_extinction_coef 0.0126(10)
_refine_ls_extinction_expression Fc^*^=kFc[1+0.001xFc^2^\l^3^/sin(2\q)]^-1/4^
_refine_ls_extinction_method SHELXL
_refine_ls_goodness_of_fit_ref 1.135
_refine_ls_hydrogen_treatment none
_refine_ls_matrix_type full
_refine_ls_number_parameters 183
_refine_ls_number_reflns 2614
_refine_ls_number_restraints 0
_refine_ls_restrained_S_all 1.135
_refine_ls_R_factor_all 0.0391
_refine_ls_R_factor_gt 0.0390
_refine_ls_shift/su_max 0.001
_refine_ls_shift/su_mean 0.000
_refine_ls_structure_factor_coef Fsqd
_refine_ls_weighting_details 'calc w=1/[\s^2^(Fo^2^)+(0.0669P)^2^+5.9202P] where P=(Fo^2^+2Fc^2^)/3'
_refine_ls_weighting_scheme calc
_refine_ls_wR_factor_gt 0.1077
_refine_ls_wR_factor_ref 0.1078
_reflns_number_gt 2609
_reflns_number_total 2614
_reflns_threshold_expression >2sigma(I)
_cod_data_source_file 2gd260d1.cif
_cod_data_source_block 2gd260d1
_cod_original_sg_symbol_H-M P2(1)/c
_cod_database_code 1560834

loop_
_symmetry_equiv_pos_as_xyz
'x, y, z'
'-x, y+1/2, -z+1/2'
'-x, -y, -z'
'x, -y-1/2, z-1/2'

loop_
_atom_site_label
_atom_site_type_symbol
_atom_site_fract_x
_atom_site_fract_y
_atom_site_fract_z
_atom_site_U_iso_or_equiv
_atom_site_adp_type
_atom_site_occupancy
_atom_site_symmetry_multiplicity
_atom_site_calc_flag
_atom_site_refinement_flags
_atom_site_disorder_assembly
_atom_site_disorder_group
Gd1 Gd 0.77735(3) 0.19053(2) 0.498666(19) 0.00689(13) Uani 1 1 d . . .
P1 P 1.25347(15) 0.45316(15) 0.66549(10) 0.0069(3) Uani 1 1 d . . .
P2 P 1.27401(17) 0.44868(14) 0.33581(10) 0.0071(2) Uani 1 1 d . . .
P3 P 0.99150(16) 0.50556(15) 0.79768(10) 0.0077(2) Uani 1 1 d . . .
P4 P 1.18506(15) 0.24475(14) 0.49998(10) 0.0074(2) Uani 1 1 d . . .
P5 P 1.50698(16) 0.49688(15) 0.17223(10) 0.0070(2) Uani 1 1 d . . .
O1 O 1.0861(5) 0.6188(5) 0.8521(3) 0.0139(8) Uani 1 1 d . . .
O2 O 1.2779(6) 0.3081(4) 0.5993(3) 0.0107(8) Uani 1 1 d . . .
O3 O 1.0306(5) 0.3128(4) 0.4944(4) 0.0119(7) Uani 1 1 d . . .
O4 O 1.2941(6) 0.3137(4) 0.4112(4) 0.0135(9) Uani 1 1 d . . .
O5 O 0.7205(5) 0.4063(5) 0.3900(3) 0.0137(7) Uani 1 1 d . . .
O6 O 1.4103(5) 0.4172(5) 0.2623(3) 0.0124(7) Uani 1 1 d . . .
O7 O 0.7322(5) 0.4045(5) 0.6153(3) 0.0155(8) Uani 1 1 d . . .
O8 O 1.3643(5) 0.4202(4) 0.7579(3) 0.0114(7) Uani 1 1 d . . .
O9 O 0.5836(5) 0.1165(5) 0.3780(3) 0.0137(7) Uani 1 1 d . . .
O10 O 1.0910(5) 0.4288(5) 0.7085(3) 0.0140(8) Uani 1 1 d . . .
O11 O 0.9114(5) 0.1168(5) 0.3506(3) 0.0150(8) Uani 1 1 d . . .
O12 O 0.5786(5) 0.1240(5) 0.6122(3) 0.0122(7) Uani 1 1 d . . .
O13 O 0.7901(5) -0.0808(5) 0.5005(3) 0.0144(8) Uani 1 1 d . . .
O14 O 1.1293(5) 0.4010(5) 0.2716(3) 0.0139(8) Uani 1 1 d . . .

loop_
_atom_site_aniso_label
_atom_site_aniso_U_11
_atom_site_aniso_U_22
_atom_site_aniso_U_33
_atom_site_aniso_U_23
_atom_site_aniso_U_13
_atom_site_aniso_U_12
Gd1 0.00749(18) 0.00620(17) 0.00699(17) 0.00005(6) 0.00004(11) -0.00016(6)
P1 0.0060(6) 0.0069(5) 0.0077(5) -0.0003(4) -0.0007(4) 0.0000(4)
P2 0.0075(5) 0.0068(5) 0.0070(5) -0.0001(4) 0.0001(4) 0.0004(4)
P3 0.0067(5) 0.0095(5) 0.0069(5) -0.0002(4) -0.0002(4) 0.0002(4)
P4 0.0087(5) 0.0065(5) 0.0069(5) 0.0000(4) 0.0003(4) -0.0009(4)
P5 0.0064(5) 0.0085(5) 0.0062(5) -0.0004(4) 0.0010(4) 0.0001(4)
O1 0.0144(19) 0.0145(18) 0.0127(17) -0.0035(14) -0.0041(14) 0.0000(15)
O2 0.0137(19) 0.0103(18) 0.0079(17) -0.0045(12) -0.0014(15) 0.0032(13)
O3 0.0090(17) 0.0123(17) 0.0143(19) 0.0010(12) -0.0008(16) -0.0007(12)
O4 0.013(2) 0.016(2) 0.0116(19) 0.0035(13) 0.0004(16) 0.0049(14)
O5 0.0152(19) 0.0083(16) 0.0175(19) 0.0058(14) -0.0027(15) -0.0015(14)
O6 0.0117(18) 0.0132(17) 0.0126(17) 0.0030(13) 0.0085(14) -0.0003(14)
O7 0.020(2) 0.0076(16) 0.0188(19) -0.0028(14) 0.0014(17) 0.0006(15)
O8 0.0114(18) 0.0110(16) 0.0118(17) 0.0009(13) -0.0041(14) -0.0009(14)
O9 0.0133(18) 0.0101(16) 0.0178(18) -0.0016(14) -0.0027(15) -0.0011(15)
O10 0.0087(17) 0.0153(18) 0.0181(19) -0.0064(15) 0.0034(15) -0.0044(14)
O11 0.0165(19) 0.0143(18) 0.0143(18) -0.0018(14) 0.0047(15) 0.0012(15)
O12 0.0113(17) 0.0147(18) 0.0107(16) 0.0035(13) 0.0055(14) -0.0006(15)
O13 0.0189(19) 0.0048(16) 0.020(2) -0.0011(13) 0.0006(18) 0.0004(13)
O14 0.0119(18) 0.0104(17) 0.0192(19) 0.0014(14) -0.0054(15) 0.0001(14)

loop_
_atom_type_symbol
_atom_type_description
_atom_type_scat_dispersion_real
_atom_type_scat_dispersion_imag
_atom_type_scat_source
O O 0.0106 0.0060 'International Tables Vol C Tables 4.2.6.8 and 6.1.1.4'
P P 0.1023 0.0942 'International Tables Vol C Tables 4.2.6.8 and 6.1.1.4'
Gd Gd -0.1653 3.9035 'International Tables Vol C Tables 4.2.6.8 and 6.1.1.4'

loop_
_geom_angle_atom_site_label_1
_geom_angle_atom_site_label_2
_geom_angle_atom_site_label_3
_geom_angle
_geom_angle_site_symmetry_1
_geom_angle_site_symmetry_3
O11 Gd1 O1 109.92(15) . 2_746
O11 Gd1 O12 144.37(15) . .
O1 Gd1 O12 77.96(15) 2_746 .
O11 Gd1 O9 75.25(16) . .
O1 Gd1 O9 144.55(15) 2_746 .
O12 Gd1 O9 79.39(14) . .
O11 Gd1 O13 72.84(14) . .
O1 Gd1 O13 72.37(14) 2_746 .
O12 Gd1 O13 77.14(14) . .
O9 Gd1 O13 76.25(14) . .
O11 Gd1 O5 81.40(15) . .
O1 Gd1 O5 142.22(15) 2_746 .
O12 Gd1 O5 114.25(15) . .
O9 Gd1 O5 72.56(14) . .
O13 Gd1 O5 143.61(14) . .
O11 Gd1 O7 143.08(15) . .
O1 Gd1 O7 77.90(15) 2_746 .
O12 Gd1 O7 71.96(15) . .
O9 Gd1 O7 119.85(15) . .
O13 Gd1 O7 140.73(14) . .
O5 Gd1 O7 73.09(16) . .
O11 Gd1 O3 69.56(15) . .
O1 Gd1 O3 71.94(15) 2_746 .
O12 Gd1 O3 142.19(15) . .
O9 Gd1 O3 137.61(15) . .
O13 Gd1 O3 113.57(13) . .
O5 Gd1 O3 79.41(14) . .
O7 Gd1 O3 79.70(15) . .
O5 P1 O10 116.4(3) 3_766 .
O5 P1 O8 116.0(2) 3_766 .
O10 P1 O8 105.3(2) . .
O5 P1 O2 114.6(3) 3_766 .
O10 P1 O2 102.2(2) . .
O8 P1 O2 100.2(2) . .
O7 P2 O6 117.4(3) 3_766 .
O7 P2 O4 115.3(3) 3_766 .
O6 P2 O4 99.3(2) . .
O7 P2 O14 116.2(3) 3_766 .
O6 P2 O14 104.2(2) . .
O4 P2 O14 102.0(3) . .
O11 P3 O1 123.5(2) 4_566 .
O11 P3 O10 106.4(2) 4_566 .
O1 P3 O10 109.2(2) . .
O11 P3 O14 109.3(3) 4_566 3_766
O1 P3 O14 105.8(2) . 3_766
O10 P3 O14 100.2(2) . 3_766
O13 P4 O3 122.6(2) 3_756 .
O13 P4 O2 106.0(2) 3_756 .
O3 P4 O2 110.3(2) . .
O13 P4 O4 106.6(2) 3_756 .
O3 P4 O4 110.6(2) . .
O2 P4 O4 97.9(2) . .
O12 P5 O9 121.7(2) 4_665 2_755
O12 P5 O6 106.7(2) 4_665 .
O9 P5 O6 110.7(2) 2_755 .
O12 P5 O8 109.4(2) 4_665 3_866
O9 P5 O8 106.5(2) 2_755 3_866
O6 P5 O8 99.5(2) . 3_866
P3 O1 Gd1 148.7(3) . 2_756
P1 O2 P4 130.8(3) . .
P4 O3 Gd1 129.4(2) . .
P2 O4 P4 132.3(3) . .
P1 O5 Gd1 158.3(3) 3_766 .
P2 O6 P5 140.6(3) . .
P2 O7 Gd1 165.6(3) 3_766 .
P1 O8 P5 140.1(3) . 3_866
P5 O9 Gd1 149.7(3) 2_745 .
P1 O10 P3 134.9(3) . .
P3 O11 Gd1 146.3(3) 4_565 .
P5 O12 Gd1 146.2(3) 4_466 .
P4 O13 Gd1 174.2(3) 3_756 .
P2 O14 P3 132.6(3) . 3_766

loop_
_geom_bond_atom_site_label_1
_geom_bond_atom_site_label_2
_geom_bond_distance
_geom_bond_site_symmetry_2
Gd1 O11 2.343(4) .
Gd1 O1 2.343(4) 2_746
Gd1 O12 2.356(4) .
Gd1 O9 2.380(4) .
Gd1 O13 2.415(4) .
Gd1 O5 2.425(4) .
Gd1 O7 2.460(4) .
Gd1 O3 2.462(4) .
P1 O5 1.459(4) 3_766
P1 O10 1.541(4) .
P1 O8 1.556(4) .
P1 O2 1.562(4) .
P2 O7 1.451(4) 3_766
P2 O6 1.553(4) .
P2 O4 1.554(4) .
P2 O14 1.562(4) .
P3 O11 1.465(4) 4_566
P3 O1 1.475(4) .
P3 O10 1.601(4) .
P3 O14 1.607(4) 3_766
P4 O13 1.474(4) 3_756
P4 O3 1.478(4) .
P4 O2 1.612(5) .
P4 O4 1.617(5) .
P5 O12 1.468(4) 4_665
P5 O9 1.471(4) 2_755
P5 O6 1.607(4) .
P5 O8 1.611(4) 3_866
O1 Gd1 2.343(4) 2_756
O5 P1 1.459(4) 3_766
O7 P2 1.451(4) 3_766
O8 P5 1.611(4) 3_866
O9 P5 1.471(4) 2_745
O11 P3 1.465(4) 4_565
O12 P5 1.468(4) 4_466
O13 P4 1.474(4) 3_756
O14 P3 1.607(4) 3_766

_cod_database_fobs_code 1560834
